data_4344269
loop_
_publ_author_name
'Cline, S.J.'
'Hodgson, D.J.'
'Kallesoe, S.'
'Larsen, S.'
'Pedersen, E.'

_publ_section_title
;
 Low-Temperature Structural and Magnetic Characterization of the
 Chromium(III) Dimers
 Bis(mue-hydroxo)bis(tetraamminechromium(III))Dithionate Tetrahydrate and
 Bis(mue-hydroxo)bis(tetraamminechromium(III))Chloride Tetrahydrate,(Cr(N
 H3)...
;
_journal_name_full 'Inorganic Chemistry'
_journal_page_first 637
_journal_page_last 642
_journal_volume 22
_journal_year 1983
_chemical_formula_sum 'Cl4 Cr2 H34 N8 O6'
_chemical_name_systematic '(Cr (N H3)4 O H)2 Cl4 (H2 O)4'
_space_group_IT_number 14
_symmetry_space_group_name_Hall '-P 2yn'
_symmetry_space_group_name_H-M 'P 1 21/n 1'
_cell_angle_alpha 90
_cell_angle_beta 98.6
_cell_angle_gamma 90
_cell_formula_units_Z 2
_cell_length_a 10.678
_cell_length_b 10.005
_cell_length_c 9.351
_cell_volume 987.767
_citation_journal_id_ASTM INOCAJ
_cod_data_source_file Cline_INOCAJ_1983_168.cif
_cod_data_source_block H34Cl4Cr2N8O6
_cod_original_cell_volume 987.7667
_cod_original_sg_symbol_Hall '-P 2ybc (x-z,y,z)'
_cod_original_formula_sum 'H34 Cl4 Cr2 N8 O6'
_cod_database_code 4344269

loop_
_symmetry_equiv_pos_as_xyz
x,y,z
-x+1/2,y+1/2,-z+1/2
-x,-y,-z
x-1/2,-y-1/2,z-1/2

loop_
_atom_site_label
_atom_site_type_symbol
_atom_site_fract_x
_atom_site_fract_y
_atom_site_fract_z
_atom_site_occupancy
_atom_site_U_iso_or_equiv
H6 H+1 -0.343 0.068 -0.111 1 0.0
Cr1 Cr+3 -0.11935 0.07056 0.02722 1 0.0
Cl1 Cl-1 0.13404 0.10083 0.40565 1 0.0
O3 O-2 -0.11775 0.24718 0.48619 1 0.0
O2 O-2 0.09195 0.41151 0.16195 1 0.0
N2 N-3 -0.31399 0.03567 -0.02074 1 0.0
H17 H+1 -0.178 0.189 0.474 1 0.0
O1 O-2 0.0669 0.0925 0.06567 1 0.0
H7 H+1 -0.331 -0.05 -0.016 1 0.0
H4 H+1 -0.173 0.242 0.222 1 0.0
N3 N-3 -0.13509 0.18159 -0.16321 1 0.0
N4 N-3 -0.12528 -0.03502 0.21815 1 0.0
H9 H+1 -0.209 0.228 -0.172 1 0.0
H2 H+1 -0.076 0.295 0.148 1 0.0
Cl2 Cl-1 0.62014 0.12403 0.31645 1 0.0
H13 H+1 -0.128 -0.123 0.205 1 0.0
H11 H+1 -0.061 -0.019 0.274 1 0.0
H1 H+1 0.098 0.111 0.146 1 0.0
H5 H+1 -0.361 0.067 0.048 1 0.0
H3 H+1 -0.204 0.3 0.082 1 0.0
H14 H+1 0.039 0.482 0.156 1 0.0
H16 H+1 -0.045 0.215 0.479 1 0.0
H8 H+1 -0.156 0.133 -0.233 1 0.0
N1 N-3 -0.14602 0.24684 0.13547 1 0.0
H10 H+1 -0.065 0.228 -0.17 1 0.0
H15 H+1 0.101 0.403 0.074 1 0.0
H12 H+1 -0.188 -0.016 0.255 1 0.0
